data_7704702
loop_
_publ_author_name
'Khaled, Rabaa M.'
'Friedrich, Alexandra'
'Ragheb, Mohamed A.'
'Abdel-Ghani, Nour T'
'Mansour, Ahmed M.'

_publ_section_title
;
 Cytotoxicity of photoactivatable bromo tricarbonyl manganese(i) compounds
 against human liver carcinoma cells.
;
_journal_issue 27
_journal_name_full 'Dalton transactions (Cambridge, England : 2003)'
_journal_page_first 9294
_journal_page_last 9305
_journal_paper_doi 10.1039/d0dt01539c
_journal_volume 49
_journal_year 2020
_chemical_compound_source Methanol
_chemical_formula_moiety 'C15 H10 Br Mn N2 O4'
_chemical_formula_sum 'C15 H10 Br Mn N2 O4'
_chemical_formula_weight 417.10
_chemical_properties_physical Air-sensitive,Moisture-sensitive,Light-sensitive
_space_group_crystal_system monoclinic
_space_group_IT_number 14
_space_group_name_Hall '-P 2ybc'
_space_group_name_H-M_alt 'P 1 21/c 1'
_atom_sites_solution_hydrogens geom
_atom_sites_solution_primary dual
_atom_sites_solution_secondary difmap
_audit_creation_date 2020-02-21
_audit_creation_method SHELXL-2018/3
_audit_update_record
;
2020-04-27 deposited with the CCDC.	2020-06-09 downloaded from the CCDC.
;
_cell_angle_alpha 90
_cell_angle_beta 113.752(17)
_cell_angle_gamma 90
_cell_formula_units_Z 4
_cell_length_a 8.7327(17)
_cell_length_b 26.447(10)
_cell_length_c 7.0400(14)
_cell_measurement_reflns_used 7897
_cell_measurement_temperature 100(2)
_cell_measurement_theta_max 28.26
_cell_measurement_theta_min 2.55
_cell_volume 1488.2(7)
_computing_cell_refinement 'Saint+ ver. V8.40A (Bruker AXS)'
_computing_data_collection 'APEX2 ver. 2014.9 (Bruker AXS)'
_computing_data_reduction 'Saint+ ver. V8.40A (Bruker AXS)'
_computing_molecular_graphics 'ShelXLe (Huebschle et all, 2011)'
_computing_publication_material 'SHELXL-2018/3 (Sheldrick, 2018)'
_computing_structure_refinement 'SHELXL-2018/3 (Sheldrick, 2018)'
_computing_structure_solution 'SHELXT (Sheldrick, 2014)'
_diffrn_ambient_temperature 100(2)
_diffrn_detector 'CCD area detector (Apex2)'
_diffrn_detector_area_resol_mean 8.333
_diffrn_measured_fraction_theta_full 1.000
_diffrn_measured_fraction_theta_max 1.000
_diffrn_measurement_device_type 'Bruker X8-APEX II'
_diffrn_measurement_method '\f and \w scans'
_diffrn_radiation_monochromator graphite
_diffrn_radiation_type MoK\a
_diffrn_radiation_wavelength 0.71073
_diffrn_reflns_av_R_equivalents 0.0340
_diffrn_reflns_av_unetI/netI 0.0243
_diffrn_reflns_Laue_measured_fraction_full 1.000
_diffrn_reflns_Laue_measured_fraction_max 1.000
_diffrn_reflns_limit_h_max 11
_diffrn_reflns_limit_h_min -11
_diffrn_reflns_limit_k_max 35
_diffrn_reflns_limit_k_min -35
_diffrn_reflns_limit_l_max 9
_diffrn_reflns_limit_l_min -9
_diffrn_reflns_number 23510
_diffrn_reflns_point_group_measured_fraction_full 1.000
_diffrn_reflns_point_group_measured_fraction_max 1.000
_diffrn_reflns_theta_full 25.242
_diffrn_reflns_theta_max 28.283
_diffrn_reflns_theta_min 1.540
_diffrn_source 'rotating-anode (Nonius FR-591)'
_exptl_absorpt_coefficient_mu 3.593
_exptl_absorpt_correction_T_max 0.4311
_exptl_absorpt_correction_T_min 0.2887
_exptl_absorpt_correction_type multi-scan
_exptl_absorpt_process_details 'SadAbs 2016/2 (Bruker AXS)'
_exptl_crystal_colour orange
_exptl_crystal_density_diffrn 1.862
_exptl_crystal_description block
_exptl_crystal_F_000 824
_exptl_crystal_recrystallization_method 'Re-crystallisation from solvent'
_exptl_crystal_size_max 0.496
_exptl_crystal_size_mid 0.281
_exptl_crystal_size_min 0.228
_refine_diff_density_max 0.472
_refine_diff_density_min -0.401
_refine_diff_density_rms 0.072
_refine_ls_extinction_method none
_refine_ls_goodness_of_fit_ref 1.041
_refine_ls_hydrogen_treatment constr
_refine_ls_matrix_type full
_refine_ls_number_parameters 209
_refine_ls_number_reflns 3705
_refine_ls_number_restraints 0
_refine_ls_restrained_S_all 1.041
_refine_ls_R_factor_all 0.0298
_refine_ls_R_factor_gt 0.0241
_refine_ls_shift/su_max 0.001
_refine_ls_shift/su_mean 0.000
_refine_ls_structure_factor_coef Fsqd
_refine_ls_weighting_details 'w=1/[\s^2^(Fo^2^)+(0.0202P)^2^+1.2350P] where P=(Fo^2^+2Fc^2^)/3'
_refine_ls_weighting_scheme calc
_refine_ls_wR_factor_gt 0.0512
_refine_ls_wR_factor_ref 0.0528
_reflns_Friedel_coverage 0.000
_reflns_number_gt 3298
_reflns_number_total 3705
_reflns_threshold_expression 'I > 2\s(I)'
_cod_data_source_file d0dt01539c2.cif
_cod_data_source_block cmpd_7
_cod_depositor_comments 'Adding full bibliography for 7704700--7704702.cif.'
_cod_original_sg_symbol_H-M 'P 21/c'
_cod_database_code 7704702
_shelx_shelxl_version_number 2018/3
_shelx_space_group_comment
;
The symmetry employed for this shelxl refinement is uniquely defined
by the following loop, which should always be used as a source of
symmetry information in preference to the above space-group names.
They are only intended as comments.
;
_shelx_estimated_absorpt_t_min 0.269
_shelx_estimated_absorpt_t_max 0.495

loop_
_space_group_symop_operation_xyz
'x, y, z'
'-x, y+1/2, -z+1/2'
'-x, -y, -z'
'x, -y-1/2, z-1/2'

loop_
_atom_site_label
_atom_site_type_symbol
_atom_site_fract_x
_atom_site_fract_y
_atom_site_fract_z
_atom_site_U_iso_or_equiv
_atom_site_adp_type
_atom_site_occupancy
_atom_site_site_symmetry_order
_atom_site_calc_flag
_atom_site_refinement_flags_posn
_atom_site_refinement_flags_adp
_atom_site_refinement_flags_occupancy
_atom_site_disorder_assembly
_atom_site_disorder_group
Br1 Br 0.74476(2) 0.41465(2) -0.00506(3) 0.01325(5) Uani 1 1 d . . . . .
C1 C 0.4875(2) 0.35987(7) 0.3724(3) 0.0141(4) Uani 1 1 d . . . . .
N1 N 0.67474(18) 0.45012(6) 0.3784(2) 0.0113(3) Uani 1 1 d . . . . .
O1 O 0.42292(18) 0.34225(5) 0.4670(2) 0.0206(3) Uani 1 1 d . . . . .
Mn1 Mn 0.58942(3) 0.38506(2) 0.21401(4) 0.00980(7) Uani 1 1 d . . . . .
O2 O 0.47298(17) 0.29497(5) -0.0567(2) 0.0200(3) Uani 1 1 d . . . . .
C2 C 0.5253(2) 0.32870(7) 0.0521(3) 0.0135(4) Uani 1 1 d . . . . .
N2 N 0.81755(18) 0.36183(6) 0.4330(2) 0.0104(3) Uani 1 1 d . . . . .
O4 O 1.08217(18) 0.16706(5) 0.5154(2) 0.0204(3) Uani 1 1 d . . . . .
HO4 H 1.010353 0.145954 0.515626 0.031 Uiso 1 1 calc R U . . .
C4 C 0.6006(2) 0.49538(7) 0.3390(3) 0.0150(4) Uani 1 1 d . . . . .
H4 H 0.494114 0.498495 0.226890 0.018 Uiso 1 1 calc R U . . .
O3 O 0.26431(17) 0.42903(6) -0.0586(2) 0.0222(3) Uani 1 1 d . . . . .
C3 C 0.3934(2) 0.41250(7) 0.0443(3) 0.0149(4) Uani 1 1 d . . . . .
C9 C 0.9013(2) 0.39632(7) 0.5623(3) 0.0124(4) Uani 1 1 d . . . . .
H9 H 1.007466 0.389192 0.669713 0.015 Uiso 1 1 calc R U . . .
C8 C 0.8281(2) 0.44643(7) 0.5385(3) 0.0121(4) Uani 1 1 d . . . . .
C7 C 0.9064(2) 0.48745(7) 0.6637(3) 0.0153(4) Uani 1 1 d . . . . .
H7 H 1.012392 0.483608 0.775959 0.018 Uiso 1 1 calc R U . . .
C6 C 0.8270(2) 0.53400(7) 0.6215(3) 0.0163(4) Uani 1 1 d . . . . .
H6 H 0.877171 0.562614 0.704915 0.020 Uiso 1 1 calc R U . . .
C5 C 0.6731(2) 0.53809(7) 0.4556(3) 0.0161(4) Uani 1 1 d . . . . .
H5 H 0.617600 0.569810 0.421747 0.019 Uiso 1 1 calc R U . . .
C10 C 0.8876(2) 0.31229(7) 0.4509(3) 0.0111(3) Uani 1 1 d . . . . .
C11 C 1.0569(2) 0.30475(7) 0.4952(3) 0.0137(4) Uani 1 1 d . . . . .
H11 H 1.128420 0.332983 0.511823 0.016 Uiso 1 1 calc R U . . .
C12 C 1.1206(2) 0.25606(8) 0.5148(3) 0.0159(4) Uani 1 1 d . . . . .
H12 H 1.235555 0.250865 0.544032 0.019 Uiso 1 1 calc R U . . .
C13 C 1.0156(2) 0.21496(7) 0.4915(3) 0.0148(4) Uani 1 1 d . . . . .
C14 C 0.8470(2) 0.22233(7) 0.4445(3) 0.0144(4) Uani 1 1 d . . . . .
H14 H 0.775391 0.194057 0.426352 0.017 Uiso 1 1 calc R U . . .
C15 C 0.7833(2) 0.27072(7) 0.4240(3) 0.0128(4) Uani 1 1 d . . . . .
H15 H 0.667665 0.275666 0.391423 0.015 Uiso 1 1 calc R U . . .

loop_
_atom_site_aniso_label
_atom_site_aniso_U_11
_atom_site_aniso_U_22
_atom_site_aniso_U_33
_atom_site_aniso_U_23
_atom_site_aniso_U_13
_atom_site_aniso_U_12
Br1 0.01511(9) 0.01175(9) 0.01370(9) 0.00142(7) 0.00665(7) -0.00057(7)
C1 0.0098(8) 0.0109(9) 0.0177(9) -0.0055(7) 0.0017(8) 0.0016(7)
N1 0.0110(7) 0.0114(7) 0.0129(7) 0.0009(6) 0.0064(6) -0.0008(6)
O1 0.0226(7) 0.0177(7) 0.0259(8) -0.0006(6) 0.0144(7) -0.0023(6)
Mn1 0.00842(13) 0.00877(13) 0.01138(13) 0.00045(11) 0.00312(11) -0.00044(10)
O2 0.0155(7) 0.0179(7) 0.0242(8) -0.0057(6) 0.0055(6) -0.0034(6)
C2 0.0092(8) 0.0147(9) 0.0166(9) 0.0030(7) 0.0052(7) 0.0008(7)
N2 0.0118(7) 0.0105(7) 0.0103(7) 0.0026(6) 0.0058(6) 0.0006(6)
O4 0.0244(8) 0.0130(7) 0.0218(7) 0.0010(6) 0.0072(7) 0.0074(6)
C4 0.0148(9) 0.0132(9) 0.0178(9) 0.0022(7) 0.0075(8) 0.0020(7)
O3 0.0148(7) 0.0191(7) 0.0253(8) 0.0041(6) 0.0004(6) 0.0024(6)
C3 0.0157(9) 0.0122(9) 0.0162(9) -0.0011(7) 0.0058(8) -0.0037(7)
C9 0.0118(8) 0.0144(9) 0.0109(8) 0.0011(7) 0.0044(7) -0.0009(7)
C8 0.0125(9) 0.0128(9) 0.0130(9) 0.0021(7) 0.0073(7) 0.0001(7)
C7 0.0160(9) 0.0167(10) 0.0132(9) -0.0021(7) 0.0060(8) -0.0017(7)
C6 0.0199(10) 0.0123(9) 0.0192(10) -0.0044(7) 0.0106(8) -0.0041(7)
C5 0.0199(10) 0.0110(9) 0.0207(10) 0.0011(8) 0.0117(8) 0.0014(7)
C10 0.0134(9) 0.0111(9) 0.0090(8) 0.0019(7) 0.0048(7) 0.0030(7)
C11 0.0145(9) 0.0153(9) 0.0111(9) -0.0003(7) 0.0049(7) -0.0003(7)
C12 0.0130(9) 0.0201(10) 0.0135(9) -0.0003(8) 0.0042(8) 0.0050(8)
C13 0.0209(10) 0.0141(9) 0.0078(8) 0.0013(7) 0.0041(8) 0.0064(8)
C14 0.0195(10) 0.0108(9) 0.0128(9) 0.0006(7) 0.0063(8) -0.0004(7)
C15 0.0128(9) 0.0135(9) 0.0114(9) 0.0011(7) 0.0040(7) 0.0013(7)

loop_
_atom_type_symbol
_atom_type_description
_atom_type_scat_dispersion_real
_atom_type_scat_dispersion_imag
_atom_type_scat_source
C C 0.0033 0.0016 'International Tables Vol C Tables 4.2.6.8 and 6.1.1.4'
H H 0.0000 0.0000 'International Tables Vol C Tables 4.2.6.8 and 6.1.1.4'
Br Br -0.2901 2.4595 'International Tables Vol C Tables 4.2.6.8 and 6.1.1.4'
Mn Mn 0.3368 0.7283 'International Tables Vol C Tables 4.2.6.8 and 6.1.1.4'
N N 0.0061 0.0033 'International Tables Vol C Tables 4.2.6.8 and 6.1.1.4'
O O 0.0106 0.0060 'International Tables Vol C Tables 4.2.6.8 and 6.1.1.4'

loop_
_exptl_crystal_face_index_h
_exptl_crystal_face_index_k
_exptl_crystal_face_index_l
_exptl_crystal_face_perp_dist
-1.00 3.00 0.00 0.1200
1.00 -3.00 0.00 0.1150
2.00 -1.00 -3.00 0.2300
-2.00 1.00 3.00 0.2100
1.00 0.00 0.00 0.1140
-1.00 0.00 0.00 0.0640
3.00 -1.00 1.00 0.2050
-1.00 -2.00 0.00 0.1190
-3.00 1.00 -1.00 0.2250
1.00 3.00 0.00 0.1550
3.00 2.00 1.00 0.2100
-3.00 -2.00 -1.00 0.1920
3.00 -3.00 2.00 0.2140
3.00 0.00 2.00 0.2150
-3.00 0.00 -2.00 0.2380
-3.00 -3.00 -2.00 0.2010
2.00 -3.00 -1.00 0.1610
-1.00 -3.00 2.00 0.2150
3.00 0.00 -2.00 0.2230
2.00 -3.00 0.00 0.1100
1.00 -1.00 0.00 0.1050
3.00 -1.00 0.00 0.1100

loop_
_geom_angle_atom_site_label_1
_geom_angle_atom_site_label_2
_geom_angle_atom_site_label_3
_geom_angle
_geom_angle_site_symmetry_1
_geom_angle_site_symmetry_3
_geom_angle_publ_flag
O1 C1 Mn1 177.09(17) . . ?
C4 N1 C8 117.95(16) . . ?
C4 N1 Mn1 127.02(13) . . ?
C8 N1 Mn1 114.94(12) . . ?
C3 Mn1 C1 89.17(9) . . ?
C3 Mn1 C2 86.80(9) . . ?
C1 Mn1 C2 88.91(8) . . ?
C3 Mn1 N1 93.95(8) . . ?
C1 Mn1 N1 96.81(7) . . ?
C2 Mn1 N1 174.23(7) . . ?
C3 Mn1 N2 172.46(8) . . ?
C1 Mn1 N2 89.80(7) . . ?
C2 Mn1 N2 100.65(8) . . ?
N1 Mn1 N2 78.75(6) . . ?
C3 Mn1 Br1 94.01(6) . . ?
C1 Mn1 Br1 175.90(6) . . ?
C2 Mn1 Br1 88.68(6) . . ?
N1 Mn1 Br1 85.57(4) . . ?
N2 Mn1 Br1 87.39(4) . . ?
O2 C2 Mn1 174.67(17) . . ?
C9 N2 C10 119.05(16) . . ?
C9 N2 Mn1 114.84(13) . . ?
C10 N2 Mn1 126.11(12) . . ?
C13 O4 HO4 109.5 . . ?
N1 C4 C5 122.53(18) . . ?
N1 C4 H4 118.7 . . ?
C5 C4 H4 118.7 . . ?
O3 C3 Mn1 176.66(17) . . ?
N2 C9 C8 117.83(17) . . ?
N2 C9 H9 121.1 . . ?
C8 C9 H9 121.1 . . ?
N1 C8 C7 122.45(17) . . ?
N1 C8 C9 113.64(16) . . ?
C7 C8 C9 123.90(17) . . ?
C6 C7 C8 118.77(18) . . ?
C6 C7 H7 120.6 . . ?
C8 C7 H7 120.6 . . ?
C5 C6 C7 118.83(18) . . ?
C5 C6 H6 120.6 . . ?
C7 C6 H6 120.6 . . ?
C6 C5 C4 119.43(18) . . ?
C6 C5 H5 120.3 . . ?
C4 C5 H5 120.3 . . ?
C15 C10 C11 119.58(17) . . ?
C15 C10 N2 118.62(16) . . ?
C11 C10 N2 121.80(16) . . ?
C12 C11 C10 120.04(18) . . ?
C12 C11 H11 120.0 . . ?
C10 C11 H11 120.0 . . ?
C11 C12 C13 119.71(17) . . ?
C11 C12 H12 120.1 . . ?
C13 C12 H12 120.1 . . ?
O4 C13 C14 120.95(18) . . ?
O4 C13 C12 118.70(17) . . ?
C14 C13 C12 120.35(18) . . ?
C15 C14 C13 120.02(18) . . ?
C15 C14 H14 120.0 . . ?
C13 C14 H14 120.0 . . ?
C14 C15 C10 120.29(17) . . ?
C14 C15 H15 119.9 . . ?
C10 C15 H15 119.9 . . ?

loop_
_geom_bond_atom_site_label_1
_geom_bond_atom_site_label_2
_geom_bond_distance
_geom_bond_site_symmetry_2
_geom_bond_publ_flag
Br1 Mn1 2.5527(5) . ?
C1 O1 1.132(2) . ?
C1 Mn1 1.811(2) . ?
N1 C4 1.336(2) . ?
N1 C8 1.363(2) . ?
N1 Mn1 2.0397(17) . ?
Mn1 C3 1.799(2) . ?
Mn1 C2 1.822(2) . ?
Mn1 N2 2.0612(16) . ?
O2 C2 1.144(2) . ?
N2 C9 1.288(2) . ?
N2 C10 1.430(2) . ?
O4 C13 1.376(2) . ?
O4 HO4 0.8400 . ?
C4 C5 1.390(3) . ?
C4 H4 0.9500 . ?
O3 C3 1.153(2) . ?
C9 C8 1.451(3) . ?
C9 H9 0.9500 . ?
C8 C7 1.391(3) . ?
C7 C6 1.385(3) . ?
C7 H7 0.9500 . ?
C6 C5 1.384(3) . ?
C6 H6 0.9500 . ?
C5 H5 0.9500 . ?
C10 C15 1.391(3) . ?
C10 C11 1.397(3) . ?
C11 C12 1.387(3) . ?
C11 H11 0.9500 . ?
C12 C13 1.388(3) . ?
C12 H12 0.9500 . ?
C13 C14 1.387(3) . ?
C14 C15 1.380(3) . ?
C14 H14 0.9500 . ?
C15 H15 0.9500 . ?

loop_
_geom_torsion_atom_site_label_1
_geom_torsion_atom_site_label_2
_geom_torsion_atom_site_label_3
_geom_torsion_atom_site_label_4
_geom_torsion
_geom_torsion_site_symmetry_1
_geom_torsion_site_symmetry_2
_geom_torsion_site_symmetry_3
_geom_torsion_site_symmetry_4
_geom_torsion_publ_flag
C8 N1 C4 C5 -0.6(3) . . . . ?
Mn1 N1 C4 C5 -176.98(13) . . . . ?
C10 N2 C9 C8 179.18(15) . . . . ?
Mn1 N2 C9 C8 -0.6(2) . . . . ?
C4 N1 C8 C7 1.8(3) . . . . ?
Mn1 N1 C8 C7 178.59(13) . . . . ?
C4 N1 C8 C9 -177.24(15) . . . . ?
Mn1 N1 C8 C9 -0.44(18) . . . . ?
N2 C9 C8 N1 0.7(2) . . . . ?
N2 C9 C8 C7 -178.34(17) . . . . ?
N1 C8 C7 C6 -1.3(3) . . . . ?
C9 C8 C7 C6 177.65(17) . . . . ?
C8 C7 C6 C5 -0.4(3) . . . . ?
C7 C6 C5 C4 1.5(3) . . . . ?
N1 C4 C5 C6 -1.0(3) . . . . ?
C9 N2 C10 C15 138.81(17) . . . . ?
Mn1 N2 C10 C15 -41.5(2) . . . . ?
C9 N2 C10 C11 -41.0(2) . . . . ?
Mn1 N2 C10 C11 138.72(15) . . . . ?
C15 C10 C11 C12 -0.9(3) . . . . ?
N2 C10 C11 C12 178.93(16) . . . . ?
C10 C11 C12 C13 -0.4(3) . . . . ?
C11 C12 C13 O4 -178.78(16) . . . . ?
C11 C12 C13 C14 1.3(3) . . . . ?
O4 C13 C14 C15 179.06(16) . . . . ?
C12 C13 C14 C15 -1.1(3) . . . . ?
C13 C14 C15 C10 -0.2(3) . . . . ?
C11 C10 C15 C14 1.2(3) . . . . ?
N2 C10 C15 C14 -178.65(16) . . . . ?
